data_2220428
loop_
_publ_author_name
'Qi, Xu-Liang'

_publ_section_title
;
 Poly[(3,5-dinitrobenzoato)-\m~3~-triazolato-cobalt(II)]
;
_journal_coeditor_code BT2826
_journal_issue 1
_journal_name_full 'Acta Crystallographica Section E'
_journal_page_first m47
_journal_paper_doi 10.1107/S160053680804155X
_journal_volume 65
_journal_year 2009
_chemical_formula_iupac '[Co (C2 H2 N3) (C7 H3 N2 O6)]'
_chemical_formula_sum 'C9 H5 Co N5 O6'
_chemical_formula_weight 338.11
_chemical_name_systematic
;
Poly[(3,5-dinitrobenzoato)-\m~3~-triazolato-cobalt(II)]
;
_space_group_IT_number 14
_symmetry_cell_setting monoclinic
_symmetry_space_group_name_Hall '-P 2ybc'
_symmetry_space_group_name_H-M 'P 1 21/c 1'
_atom_sites_solution_hydrogens geom
_atom_sites_solution_primary direct
_atom_sites_solution_secondary difmap
_audit_creation_method SHELXL97
_cell_angle_alpha 90.00
_cell_angle_beta 91.22(3)
_cell_angle_gamma 90.00
_cell_formula_units_Z 4
_cell_length_a 11.326(2)
_cell_length_b 9.4043(19)
_cell_length_c 10.696(2)
_cell_measurement_reflns_used 8661
_cell_measurement_temperature 296(2)
_cell_measurement_theta_max 27.48
_cell_measurement_theta_min 3.38
_cell_volume 1139.0(4)
_computing_cell_refinement 'SMART (Bruker, 2001)'
_computing_data_collection 'SMART (Bruker, 2001)'
_computing_data_reduction 'SAINT (Bruker, 2001)'
_computing_molecular_graphics 'SHELXTL  (Sheldrick, 2008)'
_computing_publication_material 'SHELXL97 (Sheldrick, 2008)'
_computing_structure_refinement 'SHELXL97 (Sheldrick, 2008)'
_computing_structure_solution 'SHELXS97 (Sheldrick, 2008)'
_diffrn_ambient_temperature 296(2)
_diffrn_measured_fraction_theta_full 0.999
_diffrn_measured_fraction_theta_max 0.999
_diffrn_measurement_device_type 'Bruker SMART 1K CCD area-detector'
_diffrn_measurement_method '\w scans'
_diffrn_radiation_monochromator graphite
_diffrn_radiation_type MoK\a
_diffrn_radiation_wavelength 0.71073
_diffrn_reflns_av_R_equivalents 0.0414
_diffrn_reflns_av_sigmaI/netI 0.0324
_diffrn_reflns_limit_h_max 14
_diffrn_reflns_limit_h_min -14
_diffrn_reflns_limit_k_max 12
_diffrn_reflns_limit_k_min -12
_diffrn_reflns_limit_l_max 13
_diffrn_reflns_limit_l_min -13
_diffrn_reflns_number 10929
_diffrn_reflns_theta_full 27.48
_diffrn_reflns_theta_max 27.48
_diffrn_reflns_theta_min 3.38
_exptl_absorpt_coefficient_mu 1.549
_exptl_absorpt_correction_T_max 0.8605
_exptl_absorpt_correction_T_min 0.8124
_exptl_absorpt_correction_type multi-scan
_exptl_absorpt_process_details '(SADABS; Sheldrick, 2004)'
_exptl_crystal_colour Red
_exptl_crystal_density_diffrn 1.972
_exptl_crystal_density_method 'not measured'
_exptl_crystal_description Block
_exptl_crystal_F_000 676
_exptl_crystal_size_max 0.14
_exptl_crystal_size_mid 0.12
_exptl_crystal_size_min 0.10
_refine_diff_density_max 0.330
_refine_diff_density_min -0.360
_refine_ls_extinction_method none
_refine_ls_goodness_of_fit_ref 1.031
_refine_ls_hydrogen_treatment constr
_refine_ls_matrix_type full
_refine_ls_number_parameters 190
_refine_ls_number_reflns 2602
_refine_ls_number_restraints 0
_refine_ls_restrained_S_all 1.031
_refine_ls_R_factor_all 0.0334
_refine_ls_R_factor_gt 0.0259
_refine_ls_shift/su_max 0.001
_refine_ls_shift/su_mean 0.000
_refine_ls_structure_factor_coef Fsqd
_refine_ls_weighting_details 'calc w=1/[\s^2^(Fo^2^)+(0.0193P)^2^+0.8847P] where P=(Fo^2^+2Fc^2^)/3'
_refine_ls_weighting_scheme calc
_refine_ls_wR_factor_gt 0.0571
_refine_ls_wR_factor_ref 0.0602
_reflns_number_gt 2256
_reflns_number_total 2602
_reflns_threshold_expression I>2\s(I)
_cod_data_source_file bt2826.cif
_cod_data_source_block I
_cod_depositor_comments
;
The following automatic conversions were performed:
'_symmetry_cell_setting' value 'Monoclinic' changed to 'monoclinic'
according to '/home/saulius/struct/CIF-dictionaries/cif_core.dic'
dictionary named 'cif_core.dic' version 2.4.1 from
2010-06-29.

'_exptl_absorpt_correction_type' value 'Multi-scan' changed
to 'multi-scan' according to
'/home/saulius/struct/CIF-dictionaries/cif_core.dic' dictionary named
'cif_core.dic' version 2.4.1 from 2010-06-29.

Automatic conversion script
Id: cif_fix_enum 1527 2010-12-29 10:47:43Z saulius 

The following automatic conversions were performed:

'_symmetry_cell_setting' value 'Monoclinic' changed to 'monoclinic'
according to /home/saulius/struct/CIF-dictionaries/cif_core.dic
dictionary named 'cif_core.dic' version 2.4.1 from
2010-06-29.

'_exptl_absorpt_correction_type' value 'Multi-scan'
changed to 'multi-scan' according to
/home/saulius/struct/CIF-dictionaries/cif_core.dic dictionary named
'cif_core.dic' version 2.4.1 from 2010-06-29.

Automatic conversion script
Id: cif_fix_values 1715 2011-07-08 13:25:40Z adriana 
;
_cod_original_sg_symbol_H-M 'P 21/c'
_cod_database_code 2220428
_cod_database_fobs_code 2220428

loop_
_symmetry_equiv_pos_as_xyz
'x, y, z'
'-x, y+1/2, -z+1/2'
'-x, -y, -z'
'x, -y-1/2, z-1/2'

loop_
_atom_site_type_symbol
_atom_site_label
_atom_site_fract_x
_atom_site_fract_y
_atom_site_fract_z
_atom_site_U_iso_or_equiv
_atom_site_adp_type
_atom_site_calc_flag
_atom_site_refinement_flags
_atom_site_occupancy
_atom_site_disorder_assembly
_atom_site_disorder_group
C C1 -0.01347(15) 0.35028(19) 0.25548(18) 0.0159(4) Uani d . 1 . .
H H1 -0.0595 0.3768 0.3226 0.019 Uiso calc R 1 . .
C C2 0.10642(16) 0.24145(19) 0.14215(18) 0.0176(4) Uani d . 1 . .
H H2 0.1617 0.1761 0.1145 0.021 Uiso calc R 1 . .
C C3 0.32087(15) 0.02322(19) 0.30024(19) 0.0187(4) Uani d . 1 . .
C C4 0.45442(15) 0.03032(19) 0.29392(19) 0.0174(4) Uani d . 1 . .
C C5 0.51022(16) -0.0334(2) 0.19406(19) 0.0186(4) Uani d . 1 . .
H H5 0.4668 -0.0830 0.1335 0.022 Uiso calc R 1 . .
C C6 0.52033(16) 0.1050(2) 0.38296(19) 0.0181(4) Uani d . 1 . .
H H6 0.4838 0.1486 0.4499 0.022 Uiso calc R 1 . .
C C7 0.64177(16) 0.1134(2) 0.37020(19) 0.0185(4) Uani d . 1 . .
C C8 0.70035(16) 0.0510(2) 0.27338(19) 0.0199(4) Uani d . 1 . .
H H8 0.7819 0.0574 0.2668 0.024 Uiso calc R 1 . .
C C9 0.63179(16) -0.0217(2) 0.18643(19) 0.0195(4) Uani d . 1 . .
Co Co1 0.10473(2) 0.09672(2) 0.39456(2) 0.01158(8) Uani d . 1 . .
N N1 0.05927(13) 0.23721(15) 0.25698(14) 0.0148(3) Uani d . 1 . .
N N2 0.06612(12) 0.34762(16) 0.07340(14) 0.0142(3) Uani d . 1 . .
N N3 -0.01218(12) 0.41947(15) 0.14790(14) 0.0140(3) Uani d . 1 . .
N N4 0.69050(14) -0.08206(18) 0.07799(17) 0.0236(4) Uani d . 1 . .
N N5 0.71165(14) 0.19524(18) 0.46234(16) 0.0217(4) Uani d . 1 . .
O O1 0.27667(11) 0.08348(14) 0.39657(14) 0.0209(3) Uani d . 1 . .
O O2 0.26354(12) -0.03470(16) 0.21590(14) 0.0270(3) Uani d . 1 . .
O O3 0.79840(13) -0.0720(2) 0.07570(16) 0.0399(4) Uani d . 1 . .
O O4 0.63013(13) -0.13889(16) -0.00391(14) 0.0277(3) Uani d . 1 . .
O O5 0.65828(13) 0.25969(17) 0.54211(16) 0.0339(4) Uani d . 1 . .
O O6 0.81961(12) 0.19449(16) 0.45430(15) 0.0296(3) Uani d . 1 . .

loop_
_atom_site_aniso_label
_atom_site_aniso_U_11
_atom_site_aniso_U_22
_atom_site_aniso_U_33
_atom_site_aniso_U_12
_atom_site_aniso_U_13
_atom_site_aniso_U_23
C1 0.0157(8) 0.0187(8) 0.0137(9) 0.0024(7) 0.0040(7) 0.0001(7)
C2 0.0198(9) 0.0189(9) 0.0144(9) 0.0055(7) 0.0045(7) 0.0008(7)
C3 0.0146(8) 0.0190(9) 0.0226(10) 0.0003(7) 0.0033(7) 0.0074(8)
C4 0.0144(8) 0.0176(8) 0.0202(10) 0.0012(7) 0.0023(7) 0.0035(8)
C5 0.0176(8) 0.0192(9) 0.0190(10) 0.0008(7) 0.0001(7) 0.0011(8)
C6 0.0161(8) 0.0188(9) 0.0194(10) 0.0029(7) 0.0027(7) 0.0019(8)
C7 0.0155(8) 0.0205(9) 0.0194(10) 0.0001(7) -0.0015(7) 0.0034(8)
C8 0.0135(8) 0.0246(9) 0.0217(10) 0.0032(8) 0.0020(7) 0.0050(8)
C9 0.0188(9) 0.0214(9) 0.0184(10) 0.0058(8) 0.0044(7) 0.0024(8)
Co1 0.01125(12) 0.01384(12) 0.00973(13) -0.00079(9) 0.00236(8) 0.00031(9)
N1 0.0168(7) 0.0157(7) 0.0120(8) 0.0016(6) 0.0038(6) 0.0011(6)
N2 0.0142(7) 0.0166(7) 0.0120(8) 0.0020(6) 0.0036(6) -0.0009(6)
N3 0.0129(7) 0.0174(7) 0.0117(8) 0.0025(6) 0.0036(6) -0.0008(6)
N4 0.0217(8) 0.0280(9) 0.0211(9) 0.0074(7) 0.0047(7) 0.0026(7)
N5 0.0196(8) 0.0230(8) 0.0225(9) -0.0005(7) -0.0021(7) 0.0034(7)
O1 0.0128(6) 0.0242(7) 0.0260(8) 0.0001(5) 0.0055(5) -0.0001(6)
O2 0.0178(6) 0.0368(8) 0.0265(8) -0.0064(6) -0.0004(6) 0.0003(7)
O3 0.0182(7) 0.0697(12) 0.0321(10) 0.0115(8) 0.0057(6) -0.0112(9)
O4 0.0324(8) 0.0299(7) 0.0210(8) 0.0010(6) 0.0032(6) -0.0035(6)
O5 0.0308(8) 0.0380(9) 0.0329(9) 0.0016(7) -0.0004(7) -0.0153(7)
O6 0.0157(6) 0.0387(8) 0.0343(9) -0.0033(6) -0.0041(6) 0.0045(7)

loop_
_atom_type_symbol
_atom_type_description
_atom_type_scat_dispersion_real
_atom_type_scat_dispersion_imag
_atom_type_scat_source
C C 0.0033 0.0016 'International Tables Vol C Tables 4.2.6.8 and 6.1.1.4'
H H 0.0000 0.0000 'International Tables Vol C Tables 4.2.6.8 and 6.1.1.4'
O O 0.0106 0.0060 'International Tables Vol C Tables 4.2.6.8 and 6.1.1.4'
N N 0.0061 0.0033 'International Tables Vol C Tables 4.2.6.8 and 6.1.1.4'
Co Co 0.3494 0.9721 'International Tables Vol C Tables 4.2.6.8 and 6.1.1.4'

loop_
_geom_angle_atom_site_label_1
_geom_angle_atom_site_label_2
_geom_angle_atom_site_label_3
_geom_angle_site_symmetry_1
_geom_angle_site_symmetry_3
_geom_angle
_geom_angle_publ_flag
N3 C1 N1 . . 112.41(16) ?
N3 C1 H1 . . 123.8 ?
N1 C1 H1 . . 123.8 ?
N2 C2 N1 . . 113.05(16) ?
N2 C2 H2 . . 123.5 ?
N1 C2 H2 . . 123.5 ?
O2 C3 O1 . . 125.11(17) ?
O2 C3 C4 . . 119.94(18) ?
O1 C3 C4 . . 114.94(17) ?
C6 C4 C5 . . 119.94(17) ?
C6 C4 C3 . . 120.92(17) ?
C5 C4 C3 . . 119.07(17) ?
C9 C5 C4 . . 118.70(18) ?
C9 C5 H5 . . 120.7 ?
C4 C5 H5 . . 120.7 ?
C7 C6 C4 . . 118.76(18) ?
C7 C6 H6 . . 120.6 ?
C4 C6 H6 . . 120.6 ?
C8 C7 C6 . . 123.08(18) ?
C8 C7 N5 . . 117.89(17) ?
C6 C7 N5 . . 119.01(18) ?
C7 C8 C9 . . 116.48(17) ?
C7 C8 H8 . . 121.8 ?
C9 C8 H8 . . 121.8 ?
C8 C9 C5 . . 123.05(18) ?
C8 C9 N4 . . 117.87(16) ?
C5 C9 N4 . . 118.99(18) ?
O1 Co1 N3 . 2_545 117.64(6) ?
O1 Co1 N1 . . 106.65(6) ?
N3 Co1 N1 2_545 . 104.57(6) ?
O1 Co1 N2 . 4_566 103.88(7) ?
N3 Co1 N2 2_545 4_566 107.62(6) ?
N1 Co1 N2 . 4_566 117.09(6) ?
C1 N1 C2 . . 102.70(15) ?
C1 N1 Co1 . . 131.85(13) ?
C2 N1 Co1 . . 125.30(12) ?
C2 N2 N3 . . 105.55(15) ?
C2 N2 Co1 . 4_565 129.80(12) ?
N3 N2 Co1 . 4_565 124.66(11) ?
C1 N3 N2 . . 106.29(14) ?
C1 N3 Co1 . 2 125.99(12) ?
N2 N3 Co1 . 2 127.71(12) ?
O4 N4 O3 . . 124.17(18) ?
O4 N4 C9 . . 118.73(16) ?
O3 N4 C9 . . 117.10(17) ?
O5 N5 O6 . . 124.19(18) ?
O5 N5 C7 . . 117.56(16) ?
O6 N5 C7 . . 118.25(17) ?
C3 O1 Co1 . . 115.13(12) ?

loop_
_geom_bond_atom_site_label_1
_geom_bond_atom_site_label_2
_geom_bond_site_symmetry_2
_geom_bond_distance
_geom_bond_publ_flag
C1 N3 . 1.322(2) ?
C1 N1 . 1.345(2) ?
C1 H1 . 0.9300 ?
C2 N2 . 1.316(2) ?
C2 N1 . 1.350(2) ?
C2 H2 . 0.9300 ?
C3 O2 . 1.228(2) ?
C3 O1 . 1.287(2) ?
C3 C4 . 1.517(2) ?
C4 C6 . 1.388(3) ?
C4 C5 . 1.389(3) ?
C5 C9 . 1.385(3) ?
C5 H5 . 0.9300 ?
C6 C7 . 1.387(3) ?
C6 H6 . 0.9300 ?
C7 C8 . 1.373(3) ?
C7 N5 . 1.469(3) ?
C8 C9 . 1.380(3) ?
C8 H8 . 0.9300 ?
C9 N4 . 1.464(3) ?
Co1 O1 . 1.9510(13) ?
Co1 N3 2_545 2.0158(15) ?
Co1 N1 . 2.0356(16) ?
Co1 N2 4_566 2.0396(16) ?
N2 N3 . 1.381(2) ?
N2 Co1 4_565 2.0396(16) ?
N3 Co1 2 2.0158(15) ?
N4 O4 . 1.223(2) ?
N4 O3 . 1.227(2) ?
N5 O5 . 1.218(2) ?
N5 O6 . 1.228(2) ?

loop_
_geom_torsion_atom_site_label_1
_geom_torsion_atom_site_label_2
_geom_torsion_atom_site_label_3
_geom_torsion_atom_site_label_4
_geom_torsion_site_symmetry_1
_geom_torsion_site_symmetry_2
_geom_torsion_site_symmetry_3
_geom_torsion_site_symmetry_4
_geom_torsion
_geom_torsion_publ_flag
O2 C3 C4 C6 . . . . 174.83(18) ?
O1 C3 C4 C6 . . . . -3.9(3) ?
O2 C3 C4 C5 . . . . -2.1(3) ?
O1 C3 C4 C5 . . . . 179.20(17) ?
C6 C4 C5 C9 . . . . 0.6(3) ?
C3 C4 C5 C9 . . . . 177.53(16) ?
C5 C4 C6 C7 . . . . -0.4(3) ?
C3 C4 C6 C7 . . . . -177.31(17) ?
C4 C6 C7 C8 . . . . -0.1(3) ?
C4 C6 C7 N5 . . . . 178.47(17) ?
C6 C7 C8 C9 . . . . 0.4(3) ?
N5 C7 C8 C9 . . . . -178.19(16) ?
C7 C8 C9 C5 . . . . -0.2(3) ?
C7 C8 C9 N4 . . . . 176.34(17) ?
C4 C5 C9 C8 . . . . -0.3(3) ?
C4 C5 C9 N4 . . . . -176.77(17) ?
N3 C1 N1 C2 . . . . 0.2(2) ?
N3 C1 N1 Co1 . . . . 175.77(12) ?
N2 C2 N1 C1 . . . . -0.5(2) ?
N2 C2 N1 Co1 . . . . -176.45(12) ?
O1 Co1 N1 C1 . . . . -131.24(16) ?
N3 Co1 N1 C1 2_545 . . . 103.46(16) ?
N2 Co1 N1 C1 4_566 . . . -15.50(18) ?
O1 Co1 N1 C2 . . . . 43.46(16) ?
N3 Co1 N1 C2 2_545 . . . -81.85(15) ?
N2 Co1 N1 C2 4_566 . . . 159.19(14) ?
N1 C2 N2 N3 . . . . 0.6(2) ?
N1 C2 N2 Co1 . . . 4_565 -179.28(12) ?
N1 C1 N3 N2 . . . . 0.1(2) ?
N1 C1 N3 Co1 . . . 2 -178.75(11) ?
C2 N2 N3 C1 . . . . -0.41(18) ?
Co1 N2 N3 C1 4_565 . . . 179.45(12) ?
C2 N2 N3 Co1 . . . 2 178.44(12) ?
Co1 N2 N3 Co1 4_565 . . 2 -1.7(2) ?
C8 C9 N4 O4 . . . . -175.39(17) ?
C5 C9 N4 O4 . . . . 1.3(3) ?
C8 C9 N4 O3 . . . . 4.7(3) ?
C5 C9 N4 O3 . . . . -178.66(18) ?
C8 C7 N5 O5 . . . . 174.23(18) ?
C6 C7 N5 O5 . . . . -4.4(3) ?
C8 C7 N5 O6 . . . . -5.8(3) ?
C6 C7 N5 O6 . . . . 175.59(17) ?
O2 C3 O1 Co1 . . . . -6.3(2) ?
C4 C3 O1 Co1 . . . . 172.33(11) ?
N3 Co1 O1 C3 2_545 . . . 48.42(14) ?
N1 Co1 O1 C3 . . . . -68.51(13) ?
N2 Co1 O1 C3 4_566 . . . 167.19(12) ?
